data_7019570
loop_
_publ_author_name
'Merkens, Carina'
'Becker, Nils'
'Lamberts, Kevin'
'Englert, Ulli'

_publ_section_title
;
 Bimetallic coordination networks based on Al(acacCN)(3): a building block
 between inertness and lability.
;
_journal_issue 28
_journal_name_full 'Dalton transactions (Cambridge, England : 2003)'
_journal_page_first 8594
_journal_page_last 8599
_journal_paper_doi 10.1039/c2dt30623a
_journal_volume 41
_journal_year 2012
_chemical_formula_moiety 'C18 H18 N3 O6 Al Ag, P F6, 4(C6 H6)'
_chemical_formula_sum 'C42 H42 Ag Al F6 N3 O6 P'
_chemical_formula_weight 964.61
_chemical_name_common 2a
_chemical_name_systematic
;
?
;
_space_group_IT_number 14
_symmetry_cell_setting monoclinic
_symmetry_space_group_name_Hall '-P 2ybc'
_symmetry_space_group_name_H-M 'P 1 21/c 1'
_atom_sites_solution_hydrogens geom
_atom_sites_solution_primary direct
_atom_sites_solution_secondary difmap
_audit_creation_method SHELXL-97
_cell_angle_alpha 90.00
_cell_angle_beta 100.8740(10)
_cell_angle_gamma 90.00
_cell_formula_units_Z 4
_cell_length_a 11.8241(9)
_cell_length_b 19.9619(15)
_cell_length_c 18.6120(14)
_cell_measurement_reflns_used 5000
_cell_measurement_temperature 100(2)
_cell_measurement_theta_max 21.39
_cell_measurement_theta_min 2.56
_cell_volume 4314.1(6)
_computing_cell_refinement 'BRUKER saint'
_computing_data_collection 'BRUKER smart'
_computing_data_reduction 'BRUKER saint'
_computing_structure_refinement 'SHELXL-97 (Sheldrick, 1997)'
_computing_structure_solution 'SHELXS-97 (Sheldrick, 1990)'
_diffrn_ambient_temperature 100(2)
_diffrn_measured_fraction_theta_full 0.996
_diffrn_measured_fraction_theta_max 0.996
_diffrn_measurement_device_type 'CCD area detector'
_diffrn_measurement_method 'omega scans'
_diffrn_radiation_monochromator 'multilayer optics'
_diffrn_radiation_source microsource
_diffrn_radiation_type MoK\a
_diffrn_radiation_wavelength 0.71073
_diffrn_reflns_av_R_equivalents 0.0711
_diffrn_reflns_av_sigmaI/netI 0.0495
_diffrn_reflns_limit_h_max 14
_diffrn_reflns_limit_h_min -14
_diffrn_reflns_limit_k_max 25
_diffrn_reflns_limit_k_min -25
_diffrn_reflns_limit_l_max 23
_diffrn_reflns_limit_l_min -23
_diffrn_reflns_number 50747
_diffrn_reflns_theta_full 26.61
_diffrn_reflns_theta_max 26.61
_diffrn_reflns_theta_min 2.03
_exptl_absorpt_coefficient_mu 0.600
_exptl_absorpt_correction_T_max 0.9649
_exptl_absorpt_correction_T_min 0.8694
_exptl_absorpt_correction_type multi-scan
_exptl_absorpt_process_details SADABS
_exptl_crystal_colour colorless
_exptl_crystal_density_diffrn 1.485
_exptl_crystal_density_method 'not measured'
_exptl_crystal_description block
_exptl_crystal_F_000 1968
_exptl_crystal_size_max 0.24
_exptl_crystal_size_mid 0.11
_exptl_crystal_size_min 0.06
_refine_diff_density_max 0.504
_refine_diff_density_min -0.485
_refine_diff_density_rms 0.071
_refine_ls_extinction_method none
_refine_ls_goodness_of_fit_ref 1.066
_refine_ls_hydrogen_treatment constr
_refine_ls_matrix_type full
_refine_ls_number_parameters 547
_refine_ls_number_reflns 9003
_refine_ls_number_restraints 0
_refine_ls_restrained_S_all 1.066
_refine_ls_R_factor_all 0.0564
_refine_ls_R_factor_gt 0.0394
_refine_ls_shift/su_max 0.001
_refine_ls_shift/su_mean 0.000
_refine_ls_structure_factor_coef Fsqd
_refine_ls_weighting_details 'calc w=1/[\s^2^(Fo^2^)+(0.0277P)^2^+2.4722P] where P=(Fo^2^+2Fc^2^)/3'
_refine_ls_weighting_scheme calc
_refine_ls_wR_factor_gt 0.0815
_refine_ls_wR_factor_ref 0.0902
_reflns_number_gt 7161
_reflns_number_total 9003
_reflns_threshold_expression >2sigma(I)
_cod_data_source_file c2dt30623a.txt
_cod_data_source_block 2a
_cod_original_sg_symbol_H-M 'P 21/c'
_cod_database_code 7019570

loop_
_symmetry_equiv_pos_as_xyz
'x, y, z'
'-x, y+1/2, -z+1/2'
'-x, -y, -z'
'x, -y-1/2, z-1/2'

loop_
_atom_site_label
_atom_site_type_symbol
_atom_site_fract_x
_atom_site_fract_y
_atom_site_fract_z
_atom_site_U_iso_or_equiv
_atom_site_adp_type
_atom_site_occupancy
_atom_site_symmetry_multiplicity
_atom_site_calc_flag
_atom_site_refinement_flags
Ag1 Ag 0.191766(19) 0.196667(11) 0.055869(13) 0.02891(7) Uani 1 1 d .
Al1 Al 0.67825(7) 0.08161(4) 0.38922(4) 0.01795(17) Uani 1 1 d .
P1 P 0.40092(7) -0.14090(4) 0.20552(4) 0.03045(19) Uani 1 1 d .
O1 O 0.72040(15) 0.10631(9) 0.48796(9) 0.0194(4) Uani 1 1 d .
O2 O 0.76863(16) 0.15073(9) 0.36146(10) 0.0210(4) Uani 1 1 d .
O3 O 0.55048(16) 0.13763(9) 0.38230(10) 0.0217(4) Uani 1 1 d .
O4 O 0.63738(15) 0.05723(9) 0.29110(10) 0.0209(4) Uani 1 1 d .
O5 O 0.58706(15) 0.01207(9) 0.41497(10) 0.0206(4) Uani 1 1 d .
O6 O 0.80670(15) 0.02435(9) 0.40144(10) 0.0199(4) Uani 1 1 d .
N1 N 0.0021(2) 0.22474(13) 0.04430(14) 0.0331(6) Uani 1 1 d .
N2 N 0.3195(2) 0.16537(13) 0.14980(14) 0.0325(6) Uani 1 1 d .
N3 N 0.2405(2) 0.30328(13) 0.02161(15) 0.0384(7) Uani 1 1 d .
C1 C 0.8070(2) 0.15557(14) 0.59914(14) 0.0244(6) Uani 1 1 d .
H1A H 0.7337 0.1609 0.6135 0.037 Uiso 1 1 calc R
H1B H 0.8547 0.1936 0.6154 0.037 Uiso 1 1 calc R
H1C H 0.8436 0.1156 0.6209 0.037 Uiso 1 1 calc R
C2 C 0.7901(2) 0.15037(12) 0.51819(14) 0.0179(5) Uani 1 1 d .
C3 C 0.8503(2) 0.19302(13) 0.47756(15) 0.0197(5) Uani 1 1 d .
C4 C 0.8332(2) 0.19266(13) 0.40005(15) 0.0199(6) Uani 1 1 d .
C5 C 0.8930(3) 0.24285(14) 0.36089(16) 0.0289(7) Uani 1 1 d .
H5A H 0.9744 0.2343 0.3711 0.043 Uiso 1 1 calc R
H5B H 0.8784 0.2871 0.3772 0.043 Uiso 1 1 calc R
H5C H 0.8646 0.2394 0.3092 0.043 Uiso 1 1 calc R
C6 C 0.9330(2) 0.23904(14) 0.51569(15) 0.0250(6) Uani 1 1 d .
C7 C 0.3826(2) 0.20026(14) 0.33952(16) 0.0283(6) Uani 1 1 d .
H7A H 0.3801 0.2018 0.3908 0.043 Uiso 1 1 calc R
H7B H 0.3095 0.1855 0.3127 0.043 Uiso 1 1 calc R
H7C H 0.3992 0.2442 0.3231 0.043 Uiso 1 1 calc R
C8 C 0.4744(2) 0.15271(13) 0.32706(15) 0.0210(6) Uani 1 1 d .
C9 C 0.4746(2) 0.12563(14) 0.25670(14) 0.0222(6) Uani 1 1 d .
C10 C 0.5551(2) 0.07715(13) 0.24240(14) 0.0211(6) Uani 1 1 d .
C11 C 0.5426(2) 0.04622(14) 0.16794(15) 0.0264(6) Uani 1 1 d .
H11A H 0.6114 0.0220 0.1644 0.040 Uiso 1 1 calc R
H11B H 0.5301 0.0808 0.1314 0.040 Uiso 1 1 calc R
H11C H 0.4782 0.0161 0.1603 0.040 Uiso 1 1 calc R
C12 C 0.3880(2) 0.14738(14) 0.19776(16) 0.0263(6) Uani 1 1 d .
C13 C 0.5135(2) -0.09288(14) 0.44151(16) 0.0278(6) Uani 1 1 d .
H13A H 0.4466 -0.0662 0.4433 0.042 Uiso 1 1 calc R
H13B H 0.5351 -0.1171 0.4866 0.042 Uiso 1 1 calc R
H13C H 0.4967 -0.1240 0.4016 0.042 Uiso 1 1 calc R
C14 C 0.6102(2) -0.04838(13) 0.43077(14) 0.0202(6) Uani 1 1 d .
C15 C 0.7239(2) -0.07396(13) 0.43764(14) 0.0212(6) Uani 1 1 d .
C16 C 0.8172(2) -0.03605(13) 0.42184(14) 0.0196(6) Uani 1 1 d .
C17 C 0.9346(2) -0.06667(14) 0.42980(15) 0.0256(6) Uani 1 1 d .
H17A H 0.9829 -0.0383 0.4068 0.038 Uiso 1 1 calc R
H17B H 0.9286 -0.1099 0.4069 0.038 Uiso 1 1 calc R
H17C H 0.9676 -0.0714 0.4808 0.038 Uiso 1 1 calc R
C18 C 0.7437(3) -0.14203(15) 0.45980(16) 0.0275(6) Uani 1 1 d .
C19 C 0.3028(3) 0.02297(17) 0.0148(2) 0.0471(9) Uani 1 1 d .
H19 H 0.3475 -0.0117 0.0385 0.056 Uiso 1 1 calc R
C20 C 0.1896(4) 0.0266(2) 0.0186(2) 0.0560(11) Uani 1 1 d .
H20 H 0.1571 -0.0049 0.0454 0.067 Uiso 1 1 calc R
C21 C 0.1222(3) 0.0781(3) -0.0179(3) 0.0671(14) Uani 1 1 d .
H21 H 0.0445 0.0815 -0.0156 0.081 Uiso 1 1 calc R
C22 C 0.1735(4) 0.12415(19) -0.05796(19) 0.0569(12) Uani 1 1 d .
H22 H 0.1301 0.1583 -0.0837 0.068 Uiso 1 1 calc R
C23 C 0.2884(4) 0.11864(19) -0.05886(19) 0.0536(11) Uani 1 1 d .
H23 H 0.3236 0.1497 -0.0847 0.064 Uiso 1 1 calc R
C24 C 0.3511(3) 0.06846(19) -0.0226(2) 0.0496(10) Uani 1 1 d .
H24 H 0.4293 0.0655 -0.0237 0.060 Uiso 1 1 calc R
C25 C 0.1596(3) 0.05615(18) 0.75971(17) 0.0415(8) Uani 1 1 d .
H25 H 0.1795 0.0114 0.7682 0.050 Uiso 1 1 calc R
C26 C 0.2383(3) 0.09947(18) 0.74295(17) 0.0394(8) Uani 1 1 d .
H26 H 0.3118 0.0842 0.7406 0.047 Uiso 1 1 calc R
C27 C 0.2117(4) 0.16506(19) 0.72945(18) 0.0504(10) Uani 1 1 d .
H27 H 0.2657 0.1946 0.7170 0.060 Uiso 1 1 calc R
C28 C 0.1000(5) 0.1876(2) 0.73477(19) 0.0687(15) Uani 1 1 d .
H28 H 0.0795 0.2323 0.7264 0.082 Uiso 1 1 calc R
C29 C 0.0209(3) 0.1412(3) 0.75295(19) 0.0583(12) Uani 1 1 d .
H29 H -0.0529 0.1548 0.7571 0.070 Uiso 1 1 calc R
C30 C 0.0531(3) 0.0765(2) 0.76436(18) 0.0485(10) Uani 1 1 d .
H30 H 0.0004 0.0455 0.7757 0.058 Uiso 1 1 calc R
C31 C 0.3916(4) -0.1980(2) -0.0340(3) 0.0703(15) Uani 1 1 d .
H31 H 0.4423 -0.2108 0.0083 0.084 Uiso 1 1 calc R
C32 C 0.4068(4) -0.22031(17) -0.1050(3) 0.0637(13) Uani 1 1 d .
H32 H 0.4679 -0.2482 -0.1097 0.076 Uiso 1 1 calc R
C33 C 0.3299(4) -0.19990(18) -0.1654(2) 0.0519(10) Uani 1 1 d .
H33 H 0.3378 -0.2150 -0.2115 0.062 Uiso 1 1 calc R
C34 C 0.2444(4) -0.15897(19) -0.1590(2) 0.0557(10) Uani 1 1 d .
H34 H 0.1946 -0.1445 -0.2008 0.067 Uiso 1 1 calc R
C35 C 0.2281(4) -0.1378(2) -0.0932(2) 0.0555(10) Uani 1 1 d .
H35 H 0.1665 -0.1094 -0.0908 0.067 Uiso 1 1 calc R
C36 C 0.2976(4) -0.15629(19) -0.0310(2) 0.0559(11) Uani 1 1 d .
H36 H 0.2834 -0.1415 0.0138 0.067 Uiso 1 1 calc R
C37 C 0.1092(3) 0.08391(19) 0.2226(2) 0.0514(10) Uani 1 1 d .
H37 H 0.0821 0.0991 0.1752 0.062 Uiso 1 1 calc R
C38 C 0.1981(3) 0.03876(17) 0.2358(2) 0.0431(8) Uani 1 1 d .
H38 H 0.2298 0.0224 0.1972 0.052 Uiso 1 1 calc R
C39 C 0.2400(3) 0.01772(17) 0.3055(2) 0.0412(8) Uani 1 1 d .
H39 H 0.3018 -0.0119 0.3146 0.049 Uiso 1 1 calc R
C40 C 0.1906(4) 0.04040(19) 0.3621(2) 0.0519(10) Uani 1 1 d .
H40 H 0.2183 0.0255 0.4095 0.062 Uiso 1 1 calc R
C41 C 0.1014(4) 0.0845(2) 0.3491(2) 0.0583(11) Uani 1 1 d .
H41 H 0.0683 0.0996 0.3876 0.070 Uiso 1 1 calc R
C42 C 0.0601(3) 0.1067(2) 0.2795(2) 0.0591(11) Uani 1 1 d .
H42 H -0.0007 0.1370 0.2706 0.071 Uiso 1 1 calc R
F1 F 0.35992(16) -0.20786(9) 0.16169(11) 0.0453(5) Uani 1 1 d .
F2 F 0.49351(17) -0.18304(10) 0.26119(12) 0.0522(5) Uani 1 1 d .
F3 F 0.30799(16) -0.15229(9) 0.25617(10) 0.0410(5) Uani 1 1 d .
F4 F 0.30921(19) -0.09859(10) 0.15011(11) 0.0558(6) Uani 1 1 d .
F5 F 0.49404(18) -0.12933(10) 0.15473(11) 0.0500(5) Uani 1 1 d .
F6 F 0.44418(19) -0.07443(9) 0.25048(11) 0.0527(6) Uani 1 1 d .

loop_
_atom_site_aniso_label
_atom_site_aniso_U_11
_atom_site_aniso_U_22
_atom_site_aniso_U_33
_atom_site_aniso_U_23
_atom_site_aniso_U_13
_atom_site_aniso_U_12
Ag1 0.02565(13) 0.02257(12) 0.03363(13) 0.00171(9) -0.00686(9) 0.00406(9)
Al1 0.0183(4) 0.0158(4) 0.0189(4) 0.0011(3) 0.0015(3) 0.0003(3)
P1 0.0384(5) 0.0241(4) 0.0325(4) -0.0008(3) 0.0159(4) -0.0034(3)
O1 0.0189(10) 0.0184(9) 0.0203(10) 0.0000(7) 0.0024(8) -0.0021(7)
O2 0.0249(10) 0.0177(9) 0.0205(10) 0.0000(8) 0.0039(8) -0.0029(8)
O3 0.0235(10) 0.0206(10) 0.0197(10) -0.0009(8) 0.0005(8) 0.0029(8)
O4 0.0213(10) 0.0191(9) 0.0208(10) -0.0006(8) 0.0002(8) 0.0009(8)
O5 0.0185(10) 0.0178(10) 0.0252(10) 0.0004(8) 0.0035(8) 0.0003(7)
O6 0.0187(10) 0.0177(9) 0.0230(10) 0.0026(8) 0.0035(8) 0.0010(7)
N1 0.0269(14) 0.0356(15) 0.0357(15) 0.0051(12) 0.0029(12) 0.0096(12)
N2 0.0285(14) 0.0389(15) 0.0277(14) 0.0032(12) -0.0007(12) 0.0054(12)
N3 0.0496(18) 0.0234(14) 0.0448(17) -0.0043(12) 0.0155(14) -0.0044(12)
C1 0.0219(15) 0.0298(15) 0.0209(14) -0.0023(12) 0.0029(12) -0.0011(12)
C2 0.0127(13) 0.0163(13) 0.0238(14) 0.0005(10) 0.0010(11) 0.0056(10)
C3 0.0151(13) 0.0194(13) 0.0238(14) -0.0006(11) 0.0014(11) -0.0001(11)
C4 0.0176(13) 0.0167(13) 0.0256(14) 0.0034(11) 0.0050(11) 0.0036(11)
C5 0.0318(17) 0.0255(15) 0.0305(16) 0.0019(12) 0.0093(13) -0.0058(13)
C6 0.0226(15) 0.0246(15) 0.0277(15) 0.0011(12) 0.0046(12) 0.0023(12)
C7 0.0258(15) 0.0291(16) 0.0292(16) 0.0046(13) 0.0027(12) 0.0068(13)
C8 0.0204(14) 0.0146(13) 0.0277(15) 0.0042(11) 0.0038(12) -0.0027(11)
C9 0.0190(14) 0.0247(14) 0.0207(14) 0.0044(11) -0.0019(11) 0.0005(11)
C10 0.0217(14) 0.0201(14) 0.0203(14) 0.0025(11) 0.0011(11) -0.0051(11)
C11 0.0304(16) 0.0229(15) 0.0236(15) -0.0016(12) -0.0011(12) -0.0005(12)
C12 0.0244(15) 0.0265(15) 0.0279(16) 0.0009(12) 0.0042(13) 0.0012(12)
C13 0.0292(16) 0.0227(15) 0.0338(17) 0.0002(12) 0.0119(13) -0.0036(12)
C14 0.0258(15) 0.0206(14) 0.0145(13) -0.0014(10) 0.0046(11) -0.0017(11)
C15 0.0280(15) 0.0162(13) 0.0198(14) 0.0006(10) 0.0053(12) 0.0011(11)
C16 0.0212(14) 0.0230(14) 0.0138(13) -0.0030(10) 0.0009(11) 0.0022(11)
C17 0.0227(15) 0.0257(15) 0.0276(15) 0.0002(12) 0.0030(12) 0.0062(12)
C18 0.0312(17) 0.0270(16) 0.0256(15) -0.0029(12) 0.0086(13) 0.0007(13)
C19 0.060(3) 0.0274(18) 0.045(2) -0.0131(16) -0.0118(19) 0.0079(17)
C20 0.076(3) 0.045(2) 0.049(2) -0.0100(19) 0.016(2) -0.026(2)
C21 0.031(2) 0.091(4) 0.075(3) -0.057(3) 0.001(2) -0.005(2)
C22 0.084(3) 0.041(2) 0.031(2) -0.0155(16) -0.026(2) 0.025(2)
C23 0.091(3) 0.043(2) 0.0290(19) -0.0089(16) 0.017(2) -0.009(2)
C24 0.046(2) 0.052(2) 0.052(2) -0.0267(19) 0.0113(19) 0.0018(18)
C25 0.051(2) 0.042(2) 0.0289(18) -0.0053(15) 0.0011(16) 0.0021(17)
C26 0.0337(18) 0.054(2) 0.0279(17) -0.0086(15) -0.0015(14) 0.0043(16)
C27 0.069(3) 0.048(2) 0.0282(18) -0.0083(16) -0.0053(18) -0.025(2)
C28 0.127(4) 0.037(2) 0.027(2) -0.0187(16) -0.024(2) 0.033(3)
C29 0.040(2) 0.101(4) 0.0278(19) -0.031(2) -0.0095(16) 0.022(2)
C30 0.049(2) 0.068(3) 0.0286(19) -0.0160(17) 0.0052(16) -0.014(2)
C31 0.080(3) 0.048(3) 0.068(3) 0.029(2) -0.024(3) -0.035(2)
C32 0.054(3) 0.0185(17) 0.127(4) 0.007(2) 0.040(3) -0.0029(17)
C33 0.080(3) 0.0300(19) 0.052(2) -0.0098(17) 0.028(2) -0.021(2)
C34 0.059(3) 0.046(2) 0.060(3) -0.0058(19) 0.004(2) -0.022(2)
C35 0.051(2) 0.051(2) 0.072(3) -0.005(2) 0.029(2) -0.0141(19)
C36 0.089(3) 0.043(2) 0.041(2) -0.0140(18) 0.026(2) -0.025(2)
C37 0.055(2) 0.050(2) 0.046(2) 0.0077(18) 0.0021(19) 0.0002(19)
C38 0.046(2) 0.041(2) 0.046(2) -0.0040(16) 0.0199(17) -0.0021(17)
C39 0.0359(19) 0.0344(19) 0.053(2) 0.0010(16) 0.0085(17) 0.0003(15)
C40 0.070(3) 0.049(2) 0.037(2) -0.0012(17) 0.0095(19) 0.000(2)
C41 0.072(3) 0.055(3) 0.057(3) -0.012(2) 0.035(2) 0.003(2)
C42 0.049(2) 0.052(2) 0.079(3) -0.004(2) 0.016(2) 0.0146(19)
F1 0.0443(12) 0.0340(11) 0.0618(13) -0.0172(9) 0.0207(10) -0.0114(9)
F2 0.0410(12) 0.0574(13) 0.0575(13) 0.0106(10) 0.0077(10) 0.0078(10)
F3 0.0440(11) 0.0416(11) 0.0438(11) 0.0038(9) 0.0244(9) 0.0007(9)
F4 0.0747(15) 0.0534(13) 0.0402(12) 0.0126(10) 0.0136(11) 0.0240(11)
F5 0.0617(14) 0.0459(12) 0.0527(12) -0.0098(10) 0.0366(11) -0.0184(10)
F6 0.0792(16) 0.0366(11) 0.0493(12) -0.0150(9) 0.0297(11) -0.0191(10)

loop_
_atom_type_symbol
_atom_type_description
_atom_type_scat_dispersion_real
_atom_type_scat_dispersion_imag
_atom_type_scat_source
C C 0.0033 0.0016 'International Tables Vol C Tables 4.2.6.8 and 6.1.1.4'
H H 0.0000 0.0000 'International Tables Vol C Tables 4.2.6.8 and 6.1.1.4'
N N 0.0061 0.0033 'International Tables Vol C Tables 4.2.6.8 and 6.1.1.4'
O O 0.0106 0.0060 'International Tables Vol C Tables 4.2.6.8 and 6.1.1.4'
F F 0.0171 0.0103 'International Tables Vol C Tables 4.2.6.8 and 6.1.1.4'
Al Al 0.0645 0.0514 'International Tables Vol C Tables 4.2.6.8 and 6.1.1.4'
P P 0.1023 0.0942 'International Tables Vol C Tables 4.2.6.8 and 6.1.1.4'
Ag Ag -0.8971 1.1015 'International Tables Vol C Tables 4.2.6.8 and 6.1.1.4'

loop_
_geom_angle_atom_site_label_1
_geom_angle_atom_site_label_2
_geom_angle_atom_site_label_3
_geom_angle
_geom_angle_site_symmetry_1
N2 Ag1 N1 131.86(9) .
N2 Ag1 N3 108.24(10) .
N1 Ag1 N3 92.25(10) .
N2 Ag1 C22 116.32(11) .
N1 Ag1 C22 97.69(12) .
N3 Ag1 C22 106.21(13) .
O4 Al1 O3 91.83(8) .
O4 Al1 O5 90.10(8) .
O3 Al1 O5 87.95(8) .
O4 Al1 O2 88.74(8) .
O3 Al1 O2 92.07(8) .
O5 Al1 O2 178.85(9) .
O4 Al1 O1 179.62(10) .
O3 Al1 O1 88.40(8) .
O5 Al1 O1 90.20(8) .
O2 Al1 O1 90.95(8) .
O4 Al1 O6 90.80(8) .
O3 Al1 O6 176.96(9) .
O5 Al1 O6 90.54(8) .
O2 Al1 O6 89.50(8) .
O1 Al1 O6 88.97(8) .
F4 P1 F1 90.53(12) .
F4 P1 F3 89.86(11) .
F1 P1 F3 90.34(10) .
F4 P1 F2 179.67(13) .
F1 P1 F2 89.74(12) .
F3 P1 F2 90.33(11) .
F4 P1 F5 90.07(12) .
F1 P1 F5 89.74(10) .
F3 P1 F5 179.89(12) .
F2 P1 F5 89.74(12) .
F4 P1 F6 90.59(12) .
F1 P1 F6 178.87(13) .
F3 P1 F6 89.83(10) .
F2 P1 F6 89.14(12) .
F5 P1 F6 90.09(10) .
C2 O1 Al1 130.52(17) .
C4 O2 Al1 130.24(17) .
C8 O3 Al1 129.80(17) .
C10 O4 Al1 130.06(18) .
C14 O5 Al1 131.19(17) .
C16 O6 Al1 130.41(17) .
C6 N1 Ag1 143.3(2) 4_465
C12 N2 Ag1 177.7(3) .
C18 N3 Ag1 145.2(2) 2_655
C2 C1 H1A 109.5 .
C2 C1 H1B 109.5 .
H1A C1 H1B 109.5 .
C2 C1 H1C 109.5 .
H1A C1 H1C 109.5 .
H1B C1 H1C 109.5 .
O1 C2 C3 122.2(2) .
O1 C2 C1 116.9(2) .
C3 C2 C1 120.9(2) .
C2 C3 C4 123.4(2) .
C2 C3 C6 119.1(2) .
C4 C3 C6 117.4(2) .
O2 C4 C3 122.5(2) .
O2 C4 C5 117.3(2) .
C3 C4 C5 120.2(2) .
C4 C5 H5A 109.5 .
C4 C5 H5B 109.5 .
H5A C5 H5B 109.5 .
C4 C5 H5C 109.5 .
H5A C5 H5C 109.5 .
H5B C5 H5C 109.5 .
N1 C6 C3 177.2(3) 4_666
C8 C7 H7A 109.5 .
C8 C7 H7B 109.5 .
H7A C7 H7B 109.5 .
C8 C7 H7C 109.5 .
H7A C7 H7C 109.5 .
H7B C7 H7C 109.5 .
O3 C8 C9 122.3(2) .
O3 C8 C7 116.8(2) .
C9 C8 C7 121.0(2) .
C8 C9 C10 123.5(2) .
C8 C9 C12 118.1(2) .
C10 C9 C12 118.4(2) .
O4 C10 C9 122.3(2) .
O4 C10 C11 117.5(2) .
C9 C10 C11 120.2(2) .
C10 C11 H11A 109.5 .
C10 C11 H11B 109.5 .
H11A C11 H11B 109.5 .
C10 C11 H11C 109.5 .
H11A C11 H11C 109.5 .
H11B C11 H11C 109.5 .
N2 C12 C9 179.0(3) .
C14 C13 H13A 109.5 .
C14 C13 H13B 109.5 .
H13A C13 H13B 109.5 .
C14 C13 H13C 109.5 .
H13A C13 H13C 109.5 .
H13B C13 H13C 109.5 .
O5 C14 C15 121.7(2) .
O5 C14 C13 117.6(2) .
C15 C14 C13 120.7(2) .
C16 C15 C14 123.4(2) .
C16 C15 C18 118.5(2) .
C14 C15 C18 118.0(2) .
O6 C16 C15 122.5(2) .
O6 C16 C17 117.1(2) .
C15 C16 C17 120.4(2) .
C16 C17 H17A 109.5 .
C16 C17 H17B 109.5 .
H17A C17 H17B 109.5 .
C16 C17 H17C 109.5 .
H17A C17 H17C 109.5 .
H17B C17 H17C 109.5 .
N3 C18 C15 179.3(3) 2_645
C24 C19 C20 120.9(4) .
C24 C19 H19 119.5 .
C20 C19 H19 119.5 .
C19 C20 C21 119.6(4) .
C19 C20 H20 120.2 .
C21 C20 H20 120.2 .
C22 C21 C20 118.7(4) .
C22 C21 H21 120.7 .
C20 C21 H21 120.7 .
C23 C22 C21 119.2(4) .
C23 C22 Ag1 97.3(2) .
C21 C22 Ag1 84.7(2) .
C23 C22 H22 120.4 .
C21 C22 H22 120.4 .
Ag1 C22 H22 88.0 .
C24 C23 C22 120.5(4) .
C24 C23 H23 119.7 .
C22 C23 H23 119.7 .
C19 C24 C23 121.1(4) .
C19 C24 H24 119.5 .
C23 C24 H24 119.5 .
C30 C25 C26 121.2(4) .
C30 C25 H25 119.4 .
C26 C25 H25 119.4 .
C25 C26 C27 121.0(4) .
C25 C26 H26 119.5 .
C27 C26 H26 119.5 .
C26 C27 C28 118.6(4) .
C26 C27 H27 120.7 .
C28 C27 H27 120.7 .
C29 C28 C27 118.7(3) .
C29 C28 H28 120.6 .
C27 C28 H28 120.6 .
C30 C29 C28 119.2(4) .
C30 C29 H29 120.4 .
C28 C29 H29 120.4 .
C25 C30 C29 121.3(4) .
C25 C30 H30 119.3 .
C29 C30 H30 119.3 .
C36 C31 C32 117.3(4) .
C36 C31 H31 121.4 .
C32 C31 H31 121.4 .
C33 C32 C31 119.0(4) .
C33 C32 H32 120.5 .
C31 C32 H32 120.5 .
C34 C33 C32 120.6(4) .
C34 C33 H33 119.7 .
C32 C33 H33 119.7 .
C33 C34 C35 121.4(4) .
C33 C34 H34 119.3 .
C35 C34 H34 119.3 .
C36 C35 C34 122.1(4) .
C36 C35 H35 119.0 .
C34 C35 H35 119.0 .
C35 C36 C31 119.6(4) .
C35 C36 H36 120.2 .
C31 C36 H36 120.2 .
C38 C37 C42 120.0(4) .
C38 C37 H37 120.0 .
C42 C37 H37 120.0 .
C39 C38 C37 120.1(3) .
C39 C38 H38 120.0 .
C37 C38 H38 120.0 .
C38 C39 C40 119.8(3) .
C38 C39 H39 120.1 .
C40 C39 H39 120.1 .
C41 C40 C39 120.3(4) .
C41 C40 H40 119.9 .
C39 C40 H40 119.9 .
C40 C41 C42 120.3(4) .
C40 C41 H41 119.8 .
C42 C41 H41 119.8 .
C41 C42 C37 119.5(4) .
C41 C42 H42 120.2 .
C37 C42 H42 120.2 .

loop_
_geom_bond_atom_site_label_1
_geom_bond_atom_site_label_2
_geom_bond_distance
_geom_bond_site_symmetry_2
Ag1 N2 2.175(2) .
Ag1 N1 2.282(2) .
Ag1 N3 2.325(3) .
Ag1 C22 2.541(3) .
Al1 O4 1.8634(19) .
Al1 O3 1.8645(19) .
Al1 O5 1.8747(19) .
Al1 O2 1.8765(19) .
Al1 O1 1.8770(19) .
Al1 O6 1.8801(19) .
P1 F4 1.591(2) .
P1 F1 1.5930(19) .
P1 F3 1.5934(18) .
P1 F2 1.597(2) .
P1 F5 1.5975(19) .
P1 F6 1.600(2) .
O1 C2 1.262(3) .
O2 C4 1.262(3) .
O3 C8 1.268(3) .
O4 C10 1.262(3) .
O5 C14 1.260(3) .
O6 C16 1.263(3) .
N1 C6 1.144(4) 4_465
N2 C12 1.145(4) .
N3 C18 1.150(4) 2_655
C1 C2 1.486(4) .
C1 H1A 0.9600 .
C1 H1B 0.9600 .
C1 H1C 0.9600 .
C2 C3 1.417(4) .
C3 C4 1.418(4) .
C3 C6 1.429(4) .
C4 C5 1.493(4) .
C5 H5A 0.9600 .
C5 H5B 0.9600 .
C5 H5C 0.9600 .
C6 N1 1.144(4) 4_666
C7 C8 1.493(4) .
C7 H7A 0.9600 .
C7 H7B 0.9600 .
C7 H7C 0.9600 .
C8 C9 1.417(4) .
C9 C10 1.417(4) .
C9 C12 1.420(4) .
C10 C11 1.499(4) .
C11 H11A 0.9600 .
C11 H11B 0.9600 .
C11 H11C 0.9600 .
C13 C14 1.491(4) .
C13 H13A 0.9600 .
C13 H13B 0.9600 .
C13 H13C 0.9600 .
C14 C15 1.420(4) .
C15 C16 1.414(4) .
C15 C18 1.426(4) .
C16 C17 1.498(4) .
C17 H17A 0.9600 .
C17 H17B 0.9600 .
C17 H17C 0.9600 .
C18 N3 1.150(4) 2_645
C19 C24 1.336(5) .
C19 C20 1.356(5) .
C19 H19 0.9300 .
C20 C21 1.395(6) .
C20 H20 0.9300 .
C21 C22 1.393(6) .
C21 H21 0.9300 .
C22 C23 1.366(6) .
C22 H22 0.9300 .
C23 C24 1.349(5) .
C23 H23 0.9300 .
C24 H24 0.9300 .
C25 C30 1.341(5) .
C25 C26 1.349(5) .
C25 H25 0.9300 .
C26 C27 1.359(5) .
C26 H26 0.9300 .
C27 C28 1.416(6) .
C27 H27 0.9300 .
C28 C29 1.402(6) .
C28 H28 0.9300 .
C29 C30 1.352(6) .
C29 H29 0.9300 .
C30 H30 0.9300 .
C31 C36 1.399(6) .
C31 C32 1.437(7) .
C31 H31 0.9300 .
C32 C33 1.369(6) .
C32 H32 0.9300 .
C33 C34 1.322(6) .
C33 H33 0.9300 .
C34 C35 1.342(5) .
C34 H34 0.9300 .
C35 C36 1.339(6) .
C35 H35 0.9300 .
C36 H36 0.9300 .
C37 C38 1.371(5) .
C37 C42 1.378(5) .
C37 H37 0.9300 .
C38 C39 1.365(5) .
C38 H38 0.9300 .
C39 C40 1.374(5) .
C39 H39 0.9300 .
C40 C41 1.360(5) .
C40 H40 0.9300 .
C41 C42 1.369(6) .
C41 H41 0.9300 .
C42 H42 0.9300 .
